data_4089633
loop_
_publ_author_name
'Tronnier, Alexander'
'Poethig, Alexander'
'Herdtweck, Eberhardt'
'Strassner, Thomas'

_publ_section_title
;
 C&#x2227;C* Cyclometalated Platinum(II) NHC Complexes with \b-Ketoimine
 Ligands
;
_journal_issue 4
_journal_name_full Organometallics
_journal_page_first 898
_journal_paper_doi 10.1021/om401023f
_journal_volume 33
_journal_year 2014
_chemical_compound_source 'see text'
_chemical_formula_moiety 'C15 H16 N4 O3 Pt'
_chemical_formula_sum 'C15 H16 N4 O3 Pt'
_chemical_formula_weight 495.41
_space_group_IT_number 14
_space_group_name_Hall '-P 2yn'
_space_group_name_H-M_alt 'P 1 21/n 1'
_symmetry_cell_setting monoclinic
_symmetry_Int_Tables_number 14
_symmetry_space_group_name_Hall '-P 2yn'
_symmetry_space_group_name_H-M 'P 1 21/n 1'
_atom_sites_solution_hydrogens geom
_atom_sites_solution_primary direct
_atom_sites_solution_secondary difmap
_cell_angle_alpha 90
_cell_angle_beta 112.523(10)
_cell_angle_gamma 90
_cell_formula_units_Z 8
_cell_length_a 20.224(2)
_cell_length_b 7.661(1)
_cell_length_c 21.538(4)
_cell_measurement_reflns_used 987
_cell_measurement_temperature 198
_cell_measurement_theta_max 26.40
_cell_measurement_theta_min 2.05
_cell_volume 3082.5(8)
_computing_cell_refinement 'Dirax/lsq (Duisenberg, 1992)'
_computing_data_collection 'Collect (Nonius BV, 1999)'
_computing_data_reduction 'EvalCCD (Duisenberg et al., 2003)'
_computing_molecular_graphics 'PLATON (Spek, 2011)'
_computing_publication_material 'PLATON (Spek, 2011), enCIFer (Allen, 2004)'
_computing_structure_refinement 'SHELXL-97 (Sheldrick, 1997)'
_computing_structure_solution 'SIR92(Altomare et al., 1994)'
_diffrn_ambient_temperature 198
_diffrn_detector_area_resol_mean 9
_diffrn_measured_fraction_theta_full 1.000
_diffrn_measured_fraction_theta_max 1.000
_diffrn_measurement_device '95mm CCD camera on \k-goniostat'
_diffrn_measurement_device_type KappaCCD
_diffrn_measurement_method \f
_diffrn_radiation_monochromator 'horizonally mounted graphite crystal'
_diffrn_radiation_probe x-ray
_diffrn_radiation_type MoK\a
_diffrn_radiation_wavelength 0.71073
_diffrn_radiation_wavelength_id x-ray
_diffrn_reflns_av_R_equivalents 0.1068
_diffrn_reflns_av_sigmaI/netI 0.0538
_diffrn_reflns_limit_h_max 25
_diffrn_reflns_limit_h_min -25
_diffrn_reflns_limit_k_max 9
_diffrn_reflns_limit_k_min -9
_diffrn_reflns_limit_l_max 26
_diffrn_reflns_limit_l_min -26
_diffrn_reflns_number 80789
_diffrn_reflns_reduction_process
;
;
_diffrn_reflns_theta_full 26.40
_diffrn_reflns_theta_max 26.40
_diffrn_reflns_theta_min 2.05
_diffrn_source 'fine-focus sealed tube'
_exptl_absorpt_coefficient_mu 9.125
_exptl_absorpt_correction_T_max 0.407
_exptl_absorpt_correction_T_min 0.098
_exptl_absorpt_correction_type multi-scan
_exptl_absorpt_process_details 'SADABS, Bruker, 2002'
_exptl_crystal_colour red
_exptl_crystal_density_diffrn 2.135
_exptl_crystal_density_method 'Not Measured'
_exptl_crystal_description fragment
_exptl_crystal_F_000 1888
_exptl_crystal_size_max 0.470
_exptl_crystal_size_mid 0.170
_exptl_crystal_size_min 0.120
_refine_diff_density_max 1.341
_refine_diff_density_min -1.967
_refine_diff_density_rms 0.577
_refine_ls_extinction_method none
_refine_ls_goodness_of_fit_ref 1.173
_refine_ls_hydrogen_treatment constr
_refine_ls_matrix_type full
_refine_ls_number_parameters 409
_refine_ls_number_reflns 6321
_refine_ls_number_restraints 0
_refine_ls_restrained_S_all 1.173
_refine_ls_R_factor_all 0.0731
_refine_ls_R_factor_gt 0.0345
_refine_ls_shift/su_max 0.000
_refine_ls_shift/su_mean 0.000
_refine_ls_structure_factor_coef Fsqd
_refine_ls_weighting_details 'calc w=1/[\s^2^(Fo^2^)+(0.0548P)^2^]         where P=(Fo^2^+2Fc^2^)/3'
_refine_ls_weighting_scheme calc
_refine_ls_wR_factor_gt 0.0755
_refine_ls_wR_factor_ref 0.1050
_reflns_number_gt 4618
_reflns_number_total 6321
_reflns_threshold_expression I>2\s(I)
_cod_data_source_file om401023f_si_002.cif
_cod_data_source_block Compound_19b
_cod_depositor_comments
;
The following automatic conversions were performed:

data item '_symmetry_cell_setting' value 'Monoclinic' was changed to
'monoclinic' in accordance with the
/home/saulius/struct/COD-crude-data/automatic-downloads/DataCite-retrospective/ACS/depositions/lib/dictionaries/cif_core.dic
dictionary named 'cif_core.dic' version 2.4.2 last updated on
2011-04-26.

Automatic conversion script
Id: cif_fix_values 6909 2019-04-08 15:41:33Z antanas 
;
_cod_original_sg_symbol_H-M 'P 21/n'
_cod_database_code 4089633

loop_
_symmetry_equiv_pos_site_id
_symmetry_equiv_pos_as_xyz
1 x,y,z
2 1/2-x,1/2+y,1/2-z
3 -x,-y,-z
4 1/2+x,1/2-y,1/2+z

loop_
_atom_site_aniso_label
_atom_site_aniso_U_11
_atom_site_aniso_U_22
_atom_site_aniso_U_33
_atom_site_aniso_U_23
_atom_site_aniso_U_13
_atom_site_aniso_U_12
Pt1 0.0181(2) 0.0203(2) 0.0190(2) 0.0002(1) 0.0047(1) 0.0011(1)
O1 0.053(5) 0.088(6) 0.026(4) 0.010(4) 0.006(4) 0.007(4)
O2 0.056(5) 0.077(6) 0.045(5) 0.016(4) 0.022(4) -0.011(5)
O3 0.019(3) 0.028(3) 0.027(3) 0.004(3) 0.007(3) 0.004(3)
N1 0.024(4) 0.022(4) 0.023(4) -0.002(3) 0.005(3) 0.000(3)
N2 0.027(4) 0.020(4) 0.024(4) 0.001(3) 0.012(3) -0.005(3)
N3 0.048(6) 0.053(5) 0.027(5) 0.009(4) 0.017(4) 0.017(5)
N4 0.026(4) 0.030(4) 0.023(4) 0.002(3) 0.009(3) 0.000(3)
C1 0.027(5) 0.021(4) 0.020(4) 0.002(3) 0.000(4) 0.007(4)
C2 0.025(5) 0.035(5) 0.037(6) -0.002(4) 0.015(4) -0.010(4)
C3 0.023(5) 0.038(5) 0.036(6) -0.003(4) 0.013(4) -0.004(4)
C4 0.025(5) 0.022(4) 0.022(5) 0.001(4) 0.006(4) 0.005(4)
C5 0.027(5) 0.021(4) 0.020(4) -0.001(3) 0.004(4) 0.002(4)
C6 0.020(5) 0.030(5) 0.026(5) 0.002(4) 0.007(4) 0.004(4)
C7 0.039(6) 0.024(5) 0.025(5) 0.003(4) 0.012(4) 0.007(4)
C8 0.034(6) 0.044(6) 0.019(5) 0.001(4) -0.002(4) 0.012(5)
C9 0.024(5) 0.037(5) 0.028(5) 0.001(4) 0.000(4) 0.002(4)
C10 0.029(5) 0.049(6) 0.022(5) 0.003(4) 0.009(4) 0.001(4)
C11 0.027(5) 0.046(6) 0.029(5) 0.000(4) 0.001(4) 0.001(4)
C12 0.019(5) 0.018(4) 0.023(4) -0.006(3) -0.003(4) 0.005(3)
C13 0.022(5) 0.027(5) 0.029(5) 0.001(4) 0.007(4) -0.004(4)
C14 0.026(5) 0.022(5) 0.038(5) -0.006(4) 0.017(4) -0.003(4)
C15 0.025(5) 0.046(6) 0.043(6) -0.003(5) 0.015(5) -0.006(4)
Pt2 0.0213(2) 0.0257(2) 0.0228(2) -0.0008(1) 0.0047(1) 0.0013(1)
O4 0.027(4) 0.106(7) 0.049(5) 0.015(4) 0.013(4) -0.015(4)
O5 0.044(5) 0.064(5) 0.036(4) 0.016(4) 0.010(4) -0.004(4)
O6 0.031(4) 0.034(4) 0.029(4) 0.002(3) 0.005(3) 0.000(3)
N5 0.023(4) 0.028(4) 0.033(4) -0.004(3) 0.010(3) 0.000(3)
N6 0.024(4) 0.025(4) 0.028(4) 0.002(3) 0.014(3) 0.006(3)
N7 0.037(5) 0.038(5) 0.038(5) 0.003(4) 0.014(4) -0.009(4)
N8 0.038(5) 0.031(4) 0.029(4) 0.002(3) 0.012(4) 0.001(3)
C16 0.025(5) 0.023(5) 0.030(5) -0.002(4) 0.008(4) 0.009(4)
C17 0.029(5) 0.042(6) 0.024(5) -0.001(4) 0.006(4) 0.010(4)
C18 0.022(5) 0.047(6) 0.017(5) -0.004(4) -0.001(4) 0.003(4)
C19 0.030(3) 0.021(3) 0.020(3) -0.004(2) 0.002(2) 0.010(2)
C20 0.030(3) 0.021(3) 0.020(3) -0.004(2) 0.002(2) 0.010(2)
C21 0.030(3) 0.021(3) 0.020(3) -0.004(2) 0.002(2) 0.010(2)
C22 0.027(5) 0.027(5) 0.031(5) 0.003(4) 0.009(4) 0.003(4)
C23 0.024(5) 0.035(5) 0.042(6) -0.003(4) 0.011(4) -0.009(4)
C24 0.022(5) 0.040(5) 0.023(5) -0.004(4) -0.006(4) 0.005(4)
C25 0.027(5) 0.038(5) 0.034(5) 0.001(4) 0.016(4) -0.001(4)
C26 0.026(6) 0.044(6) 0.058(7) -0.005(5) -0.004(5) -0.010(5)
C27 0.024(5) 0.028(5) 0.039(6) -0.005(4) 0.000(4) 0.007(4)
C28 0.036(6) 0.034(5) 0.028(5) -0.008(4) -0.004(4) -0.002(4)
C29 0.049(7) 0.030(5) 0.029(5) -0.007(4) 0.010(5) 0.005(5)
C30 0.061(8) 0.051(7) 0.031(6) 0.005(5) 0.010(5) 0.009(6)

loop_
_atom_site_label
_atom_site_type_symbol
_atom_site_thermal_displace_type
_atom_site_fract_x
_atom_site_fract_y
_atom_site_fract_z
_atom_site_occupancy
_atom_site_U_iso_or_equiv
_atom_site_calc_flag
_atom_site_refinement_flags
Pt1 Pt Uani 0.40617(2) 0.39563(4) 0.21250(1) 1.000 0.0199(1) d .
O1 O Uani 0.5375(4) 0.2530(11) 0.5401(3) 1.000 0.058(3) d .
O2 O Uani 0.4313(4) 0.1830(11) 0.4710(4) 1.000 0.059(3) d .
O3 O Uani 0.3308(3) 0.2537(7) 0.2325(3) 1.000 0.0252(17) d .
N1 N Uani 0.5453(4) 0.5432(8) 0.2712(3) 1.000 0.024(2) d .
N2 N Uani 0.5142(4) 0.5872(8) 0.1654(3) 1.000 0.023(2) d .
N3 N Uani 0.4901(5) 0.2509(11) 0.4835(4) 1.000 0.042(3) d .
N4 N Uani 0.3363(4) 0.4161(9) 0.1143(3) 1.000 0.026(2) d .
C1 C Uani 0.4900(5) 0.5190(10) 0.2099(4) 1.000 0.025(3) d .
C2 C Uani 0.5826(5) 0.6518(12) 0.1974(5) 1.000 0.031(3) d .
C3 C Uani 0.6025(5) 0.6231(12) 0.2627(5) 1.000 0.032(3) d .
C4 C Uani 0.5354(4) 0.4758(10) 0.3273(4) 1.000 0.024(3) d .
C5 C Uani 0.4683(5) 0.3903(10) 0.3099(4) 1.000 0.024(3) d .
C6 C Uani 0.4553(4) 0.3182(11) 0.3638(4) 1.000 0.026(3) d .
C7 C Uani 0.5048(5) 0.3316(11) 0.4285(4) 1.000 0.029(3) d .
C8 C Uani 0.5690(5) 0.4156(12) 0.4445(5) 1.000 0.036(3) d .
C9 C Uani 0.5866(5) 0.4913(12) 0.3928(4) 1.000 0.033(3) d .
C10 C Uani 0.4744(5) 0.5873(13) 0.0927(4) 1.000 0.034(3) d .
C11 C Uani 0.2249(5) 0.3974(13) 0.0152(4) 1.000 0.037(3) d .
C12 C Uani 0.2690(4) 0.3647(10) 0.0889(4) 1.000 0.023(3) d .
C13 C Uani 0.2354(5) 0.2762(10) 0.1256(4) 1.000 0.027(3) d .
C14 C Uani 0.2666(5) 0.2220(11) 0.1914(4) 1.000 0.027(3) d .
C15 C Uani 0.2244(5) 0.1082(13) 0.2207(5) 1.000 0.037(3) d .
Pt2 Pt Uani 0.46305(2) 0.04504(4) 0.15562(2) 1.000 0.0244(1) d .
O4 O Uani 0.7495(4) 0.3447(11) 0.1167(4) 1.000 0.061(3) d .
O5 O Uani 0.6412(4) 0.3955(9) 0.0485(3) 1.000 0.050(3) d .
O6 O Uani 0.4315(3) 0.1118(8) 0.0554(3) 1.000 0.033(2) d .
N5 N Uani 0.5782(4) 0.0565(9) 0.2830(4) 1.000 0.028(2) d .
N6 N Uani 0.4920(4) -0.0617(8) 0.3024(4) 1.000 0.025(2) d .
N7 N Uani 0.6846(4) 0.3431(10) 0.1023(4) 1.000 0.038(3) d .
N8 N Uani 0.3644(4) -0.0688(9) 0.1335(4) 1.000 0.033(3) d .
C16 C Uani 0.5077(5) 0.0028(11) 0.2518(4) 1.000 0.027(3) d .
C17 C Uani 0.5510(5) -0.0479(12) 0.3642(5) 1.000 0.033(3) d .
C18 C Uani 0.6040(5) 0.0248(12) 0.3511(4) 1.000 0.031(3) d .
C19 C Uani 0.6093(5) 0.1339(10) 0.2405(4) 1.000 0.0259(17) d .
C20 C Uani 0.5558(5) 0.1362(10) 0.1755(4) 1.000 0.0259(17) d .
C21 C Uani 0.5867(5) 0.2164(10) 0.1285(4) 1.000 0.0259(17) d .
C22 C Uani 0.6580(5) 0.2691(11) 0.1512(4) 1.000 0.029(3) d .
C23 C Uani 0.7052(5) 0.2571(12) 0.2173(5) 1.000 0.034(3) d .
C24 C Uani 0.6808(5) 0.1860(12) 0.2633(4) 1.000 0.033(3) d .
C25 C Uani 0.4227(5) -0.1307(12) 0.2965(5) 1.000 0.032(3) d .
C26 C Uani 0.2432(5) -0.1671(14) 0.0737(5) 1.000 0.049(4) d .
C27 C Uani 0.3121(5) -0.0809(11) 0.0765(5) 1.000 0.034(3) d .
C28 C Uani 0.3146(5) -0.0121(12) 0.0169(5) 1.000 0.038(3) d .
C29 C Uani 0.3701(6) 0.0797(12) 0.0094(5) 1.000 0.038(3) d .
C30 C Uani 0.3613(6) 0.1509(14) -0.0587(5) 1.000 0.050(4) d .
H2 H Uiso 0.61060 0.70720 0.17630 1.000 0.0370 c R
H3 H Uiso 0.64730 0.65200 0.29700 1.000 0.0380 c R
H4 H Uiso 0.35300 0.46420 0.08610 1.000 0.0320 c R
H6 H Uiso 0.41150 0.25880 0.35550 1.000 0.0310 c R
H8 H Uiso 0.60150 0.42320 0.49000 1.000 0.0440 c R
H9 H Uiso 0.63080 0.54950 0.40210 1.000 0.0390 c R
H10A H Uiso 0.46040 0.46760 0.07720 1.000 0.0500 c R
H10B H Uiso 0.50460 0.63490 0.07040 1.000 0.0500 c R
H10C H Uiso 0.43140 0.65970 0.08170 1.000 0.0500 c R
H11A H Uiso 0.25260 0.46890 -0.00400 1.000 0.0560 c R
H11B H Uiso 0.18080 0.45880 0.01060 1.000 0.0560 c R
H11C H Uiso 0.21290 0.28570 -0.00870 1.000 0.0560 c R
H13 H Uiso 0.18590 0.25090 0.10280 1.000 0.0320 c R
H15A H Uiso 0.24490 -0.00950 0.22860 1.000 0.0560 c R
H15B H Uiso 0.17440 0.10230 0.18910 1.000 0.0560 c R
H15C H Uiso 0.22660 0.15830 0.26330 1.000 0.0560 c R
H8A H Uiso 0.35720 -0.11520 0.16770 1.000 0.0390 c R
H17 H Uiso 0.55260 -0.08360 0.40700 1.000 0.0400 c R
H18 H Uiso 0.65080 0.05000 0.38280 1.000 0.0370 c R
H21 H Uiso 0.55680 0.23150 0.08250 1.000 0.0310 c R
H23 H Uiso 0.75320 0.29670 0.23060 1.000 0.0410 c R
H24 H Uiso 0.71160 0.17290 0.30920 1.000 0.0390 c R
H25A H Uiso 0.38570 -0.04230 0.27610 1.000 0.0470 c R
H25B H Uiso 0.42420 -0.16090 0.34120 1.000 0.0470 c R
H25C H Uiso 0.41170 -0.23520 0.26810 1.000 0.0470 c R
H26A H Uiso 0.25440 -0.25600 0.10890 1.000 0.0730 c R
H26B H Uiso 0.21910 -0.22210 0.02960 1.000 0.0730 c R
H26C H Uiso 0.21170 -0.07870 0.08060 1.000 0.0730 c R
H28 H Uiso 0.27330 -0.03060 -0.02290 1.000 0.0450 c R
H30A H Uiso 0.35580 0.27800 -0.05890 1.000 0.0760 c R
H30B H Uiso 0.31880 0.09910 -0.09320 1.000 0.0760 c R
H30C H Uiso 0.40370 0.12160 -0.06820 1.000 0.0760 c R

loop_
_atom_type_symbol
_atom_type_description
_atom_type_scat_dispersion_real
_atom_type_scat_dispersion_imag
_atom_type_scat_source
C C 0.0033 0.0016 ' International Tables Vol C Tables 4.2.6.8 and 6.1.1.4'
H H 0.0000 0.0000 ' International Tables Vol C Tables 4.2.6.8 and 6.1.1.4'
N N 0.0061 0.0033 ' International Tables Vol C Tables 4.2.6.8 and 6.1.1.4'
O O 0.0106 0.0060 ' International Tables Vol C Tables 4.2.6.8 and 6.1.1.4'
Pt Pt -1.7033 8.3905 ' International Tables Vol C Tables 4.2.6.8 and 6.1.1.4'

loop_
_geom_angle_atom_site_label_1
_geom_angle_atom_site_label_2
_geom_angle_atom_site_label_3
_geom_angle
_geom_angle_publ_flag
O3 Pt1 N4 89.0(3) yes
O3 Pt1 C1 169.6(3) yes
O3 Pt1 C5 89.3(3) yes
N4 Pt1 C1 101.3(3) yes
N4 Pt1 C5 174.9(3) yes
C1 Pt1 C5 80.6(4) yes
N8 Pt2 C16 100.9(4) yes
N8 Pt2 C20 176.6(3) yes
C16 Pt2 C20 78.7(4) yes
O6 Pt2 C20 91.6(3) yes
O6 Pt2 N8 88.8(3) yes
O6 Pt2 C16 170.3(4) yes
Pt1 O3 C14 126.4(5) yes
Pt2 O6 C29 125.5(6) yes
C1 N1 C3 110.3(7) yes
C1 N1 C4 116.5(8) yes
C3 N1 C4 133.1(7) yes
C1 N2 C2 110.7(7) yes
C1 N2 C10 124.4(8) yes
C2 N2 C10 124.8(8) yes
O2 N3 C7 118.7(8) yes
O1 N3 C7 118.3(9) yes
O1 N3 O2 123.0(9) yes
Pt1 N4 C12 126.8(6) yes
Pt1 N4 H4 117.00 no
C12 N4 H4 117.00 no
C16 N5 C19 116.0(7) yes
C16 N5 C18 111.3(8) yes
C18 N5 C19 132.7(8) yes
C16 N6 C25 125.6(8) yes
C16 N6 C17 111.2(8) yes
C17 N6 C25 123.2(8) yes
O4 N7 C22 118.2(8) yes
O5 N7 C22 118.7(8) yes
O4 N7 O5 123.1(9) yes
Pt2 N8 C27 128.6(7) yes
C27 N8 H8A 116.00 no
Pt2 N8 H8A 116.00 no
Pt1 C1 N2 140.0(6) yes
N1 C1 N2 104.4(8) yes
Pt1 C1 N1 115.5(6) yes
N2 C2 C3 108.0(9) yes
N1 C3 C2 106.6(9) yes
N1 C4 C9 123.0(8) yes
C5 C4 C9 124.6(8) no
N1 C4 C5 112.4(7) yes
Pt1 C5 C6 129.8(7) yes
Pt1 C5 C4 115.0(6) yes
C4 C5 C6 115.3(7) no
C5 C6 C7 121.1(8) no
N3 C7 C6 119.6(9) yes
C6 C7 C8 122.9(9) no
N3 C7 C8 117.5(8) yes
C7 C8 C9 119.6(9) no
C4 C9 C8 116.5(9) no
N4 C12 C13 123.9(8) yes
C11 C12 C13 117.0(8) no
N4 C12 C11 119.1(8) yes
C12 C13 C14 126.7(9) no
C13 C14 C15 119.5(9) no
O3 C14 C15 113.8(7) yes
O3 C14 C13 126.6(9) yes
N2 C2 H2 126.00 no
C3 C2 H2 126.00 no
C2 C3 H3 127.00 no
N1 C3 H3 127.00 no
C5 C6 H6 119.00 no
C7 C6 H6 119.00 no
C7 C8 H8 120.00 no
C9 C8 H8 120.00 no
C8 C9 H9 122.00 no
C4 C9 H9 122.00 no
N2 C10 H10C 109.00 no
H10A C10 H10B 110.00 no
H10B C10 H10C 109.00 no
N2 C10 H10A 109.00 no
N2 C10 H10B 110.00 no
H10A C10 H10C 109.00 no
C12 C11 H11C 110.00 no
H11B C11 H11C 109.00 no
C12 C11 H11B 109.00 no
C12 C11 H11A 109.00 no
H11A C11 H11B 110.00 no
H11A C11 H11C 109.00 no
C12 C13 H13 117.00 no
C14 C13 H13 117.00 no
C14 C15 H15B 109.00 no
H15A C15 H15C 109.00 no
H15B C15 H15C 109.00 no
C14 C15 H15A 109.00 no
H15A C15 H15B 109.00 no
C14 C15 H15C 109.00 no
Pt2 C16 N6 140.3(8) yes
Pt2 C16 N5 116.1(7) yes
N5 C16 N6 103.6(7) yes
N6 C17 C18 106.9(8) yes
N5 C18 C17 107.0(9) yes
N5 C19 C20 106.6(8) yes
N5 C19 C24 123.1(7) yes
C20 C19 C24 130.3(9) no
Pt2 C20 C19 122.7(7) yes
C19 C20 C21 108.4(8) no
Pt2 C20 C21 128.9(6) yes
C20 C21 C22 121.4(7) no
N7 C22 C23 117.9(9) yes
N7 C22 C21 118.3(7) yes
C21 C22 C23 123.8(9) no
C22 C23 C24 118.1(10) no
C19 C24 C23 117.9(8) no
C26 C27 C28 118.6(9) no
N8 C27 C26 118.5(9) yes
N8 C27 C28 122.9(10) yes
C27 C28 C29 127.6(10) no
C28 C29 C30 119.8(10) no
O6 C29 C28 126.6(9) yes
O6 C29 C30 113.6(10) yes
N6 C17 H17 127.00 no
C18 C17 H17 127.00 no
N5 C18 H18 127.00 no
C17 C18 H18 126.00 no
C20 C21 H21 119.00 no
C22 C21 H21 119.00 no
C22 C23 H23 121.00 no
C24 C23 H23 121.00 no
C19 C24 H24 121.00 no
C23 C24 H24 121.00 no
N6 C25 H25A 109.00 no
N6 C25 H25B 109.00 no
N6 C25 H25C 109.00 no
H25A C25 H25B 110.00 no
H25A C25 H25C 109.00 no
H25B C25 H25C 110.00 no
C27 C26 H26A 110.00 no
C27 C26 H26B 109.00 no
C27 C26 H26C 109.00 no
H26A C26 H26B 109.00 no
H26A C26 H26C 110.00 no
H26B C26 H26C 109.00 no
C27 C28 H28 116.00 no
C29 C28 H28 116.00 no
C29 C30 H30A 110.00 no
C29 C30 H30B 109.00 no
C29 C30 H30C 109.00 no
H30A C30 H30B 110.00 no
H30A C30 H30C 109.00 no
H30B C30 H30C 109.00 no

loop_
_geom_bond_atom_site_label_1
_geom_bond_atom_site_label_2
_geom_bond_distance
_geom_bond_publ_flag
Pt1 O3 2.048(6) yes
Pt1 N4 2.051(6) yes
Pt1 C1 1.961(10) yes
Pt1 C5 1.991(8) yes
Pt2 O6 2.067(6) yes
Pt2 N8 2.059(8) yes
Pt2 C16 1.944(8) yes
Pt2 C20 1.891(10) yes
O1 N3 1.229(11) yes
O2 N3 1.230(13) yes
O3 C14 1.284(11) yes
O4 N7 1.228(12) yes
O5 N7 1.223(10) yes
O6 C29 1.281(13) yes
N1 C1 1.377(11) yes
N1 C3 1.382(13) yes
N1 C4 1.397(10) yes
N2 C1 1.338(12) yes
N2 C10 1.461(10) yes
N2 C2 1.380(13) yes
N3 C7 1.464(12) yes
N4 C12 1.318(12) yes
N4 H4 0.8800 no
N5 C16 1.386(13) yes
N5 C19 1.423(12) yes
N5 C18 1.377(11) yes
N6 C16 1.341(12) yes
N6 C25 1.457(14) yes
N6 C17 1.411(13) yes
N7 C22 1.468(12) yes
N8 C27 1.281(13) yes
N8 H8A 0.8800 no
C2 C3 1.325(14) no
C4 C5 1.422(13) no
C4 C9 1.399(12) no
C5 C6 1.399(12) no
C6 C7 1.373(12) no
C7 C8 1.370(15) no
C8 C9 1.417(14) no
C11 C12 1.514(11) no
C12 C13 1.399(12) no
C13 C14 1.376(11) no
C14 C15 1.516(14) no
C2 H2 0.9500 no
C3 H3 0.9500 no
C6 H6 0.9500 no
C8 H8 0.9500 no
C9 H9 0.9500 no
C10 H10A 0.9800 no
C10 H10B 0.9800 no
C10 H10C 0.9800 no
C11 H11A 0.9800 no
C11 H11B 0.9800 no
C11 H11C 0.9800 no
C13 H13 0.9500 no
C15 H15B 0.9800 no
C15 H15C 0.9800 no
C15 H15A 0.9800 no
C17 C18 1.331(15) no
C19 C24 1.396(14) no
C19 C20 1.404(12) no
C20 C21 1.509(13) no
C21 C22 1.393(14) no
C22 C23 1.380(13) no
C23 C24 1.377(14) no
C26 C27 1.522(15) no
C27 C28 1.406(14) no
C28 C29 1.385(16) no
C29 C30 1.510(14) no
C17 H17 0.9500 no
C18 H18 0.9500 no
C21 H21 0.9500 no
C23 H23 0.9500 no
C24 H24 0.9500 no
C25 H25A 0.9800 no
C25 H25B 0.9800 no
C25 H25C 0.9800 no
C26 H26A 0.9800 no
C26 H26B 0.9800 no
C26 H26C 0.9800 no
C28 H28 0.9500 no
C30 H30A 0.9800 no
C30 H30B 0.9800 no
C30 H30C 0.9800 no

loop_
_geom_hbond_atom_site_label_D
_geom_hbond_atom_site_label_H
_geom_hbond_atom_site_label_A
_geom_hbond_distance_DH
_geom_hbond_distance_HA
_geom_hbond_distance_DA
_geom_hbond_angle_DHA
_geom_hbond_site_symmetry_A
_geom_hbond_publ_flag
C6 H6 O3 0.9500 2.5200 3.021(10) 113.00 . yes
C18 H18 O4 0.9500 2.5500 3.097(13) 116.00 2_645 yes
C21 H21 O6 0.9500 2.5400 3.031(12) 112.00 . yes
C25 H25A O3 0.9800 2.5400 3.473(11) 159.00 . yes
C25 H25B O1 0.9800 2.4700 3.427(12) 164.00 3_656 yes
C30 H30A O5 0.9800 2.5100 3.484(13) 172.00 3_665 yes

loop_
_geom_torsion_atom_site_label_1
_geom_torsion_atom_site_label_2
_geom_torsion_atom_site_label_3
_geom_torsion_atom_site_label_4
_geom_torsion
_geom_torsion_publ_flag
N4 Pt1 O3 C14 -4.8(7) no
C5 Pt1 O3 C14 170.3(7) no
O3 Pt1 N4 C12 6.7(7) no
C1 Pt1 N4 C12 -175.0(7) no
N4 Pt1 C1 N1 173.9(6) no
C5 Pt1 C1 N1 -1.3(6) no
N4 Pt1 C1 N2 -9.3(10) no
C5 Pt1 C1 N2 175.5(10) no
O3 Pt1 C5 C6 -2.3(8) no
O3 Pt1 C5 C4 179.1(6) no
C1 Pt1 C5 C4 1.7(6) no
C1 Pt1 C5 C6 -179.7(9) no
C16 Pt2 C20 C19 0.6(7) no
C20 Pt2 C16 N5 0.1(6) no
N8 Pt2 C16 N6 -5.6(11) no
C20 Pt2 C16 N6 177.9(11) no
O6 Pt2 C20 C21 -2.1(7) no
C16 Pt2 C20 C21 178.8(8) no
C16 Pt2 N8 C27 -179.6(8) no
N8 Pt2 C16 N5 176.7(6) no
O6 Pt2 N8 C27 0.7(8) no
N8 Pt2 O6 C29 1.1(7) no
O6 Pt2 C20 C19 179.6(7) no
C20 Pt2 O6 C29 177.7(8) no
Pt1 O3 C14 C15 178.3(6) no
Pt1 O3 C14 C13 0.2(13) no
Pt2 O6 C29 C28 -3.3(14) no
Pt2 O6 C29 C30 177.5(6) no
C4 N1 C3 C2 176.8(8) no
C4 N1 C1 Pt1 0.7(9) no
C1 N1 C4 C5 0.7(10) no
C3 N1 C1 Pt1 176.9(6) no
C3 N1 C4 C9 5.2(14) no
C3 N1 C1 N2 -1.0(9) no
C1 N1 C3 C2 1.4(10) no
C4 N1 C1 N2 -177.2(7) no
C1 N1 C4 C9 -179.6(8) no
C3 N1 C4 C5 -174.5(9) no
C10 N2 C1 N1 178.2(7) no
C2 N2 C1 N1 0.2(9) no
C1 N2 C2 C3 0.6(10) no
C2 N2 C1 Pt1 -176.8(8) no
C10 N2 C1 Pt1 1.2(14) no
C10 N2 C2 C3 -177.3(8) no
O1 N3 C7 C6 174.4(9) no
O2 N3 C7 C8 176.1(9) no
O2 N3 C7 C6 -5.0(13) no
O1 N3 C7 C8 -4.5(13) no
Pt1 N4 C12 C11 177.7(6) no
Pt1 N4 C12 C13 -4.1(12) no
C18 N5 C19 C20 -177.9(9) no
C16 N5 C18 C17 -0.3(10) no
C19 N5 C18 C17 178.7(9) no
C16 N5 C19 C20 1.1(10) no
C19 N5 C16 Pt2 -0.8(10) no
C18 N5 C19 C24 4.7(14) no
C19 N5 C16 N6 -179.3(7) no
C18 N5 C16 N6 -0.1(10) no
C16 N5 C19 C24 -176.4(8) no
C18 N5 C16 Pt2 178.4(6) no
C25 N6 C16 Pt2 -0.1(15) no
C25 N6 C17 C18 -178.1(8) no
C17 N6 C16 N5 0.4(9) no
C25 N6 C16 N5 177.9(7) no
C17 N6 C16 Pt2 -177.5(8) no
C16 N6 C17 C18 -0.6(10) no
O4 N7 C22 C23 20.3(12) no
O4 N7 C22 C21 -160.2(8) no
O5 N7 C22 C23 -161.8(8) no
O5 N7 C22 C21 17.7(12) no
Pt2 N8 C27 C26 -178.1(6) no
Pt2 N8 C27 C28 -0.6(14) no
N2 C2 C3 N1 -1.2(10) no
C9 C4 C5 C6 -0.3(13) no
N1 C4 C5 C6 179.4(7) no
C9 C4 C5 Pt1 178.5(7) no
C5 C4 C9 C8 -0.1(13) no
N1 C4 C5 Pt1 -1.8(9) no
N1 C4 C9 C8 -179.7(8) no
Pt1 C5 C6 C7 -178.4(7) no
C4 C5 C6 C7 0.2(12) no
C5 C6 C7 C8 0.3(14) no
C5 C6 C7 N3 -178.5(8) no
C6 C7 C8 C9 -0.7(14) no
N3 C7 C8 C9 178.2(8) no
C7 C8 C9 C4 0.6(13) no
N4 C12 C13 C14 -3.2(14) no
C11 C12 C13 C14 175.0(8) no
C12 C13 C14 C15 -172.5(8) no
C12 C13 C14 O3 5.4(15) no
N6 C17 C18 N5 0.5(10) no
N5 C19 C24 C23 179.1(8) no
C24 C19 C20 Pt2 176.1(7) no
C24 C19 C20 C21 -2.5(13) no
N5 C19 C20 C21 -179.6(7) no
C20 C19 C24 C23 2.3(15) no
N5 C19 C20 Pt2 -1.0(9) no
C19 C20 C21 C22 2.0(11) no
Pt2 C20 C21 C22 -176.5(7) no
C20 C21 C22 N7 178.9(7) no
C20 C21 C22 C23 -1.6(13) no
N7 C22 C23 C24 -179.3(8) no
C21 C22 C23 C24 1.2(14) no
C22 C23 C24 C19 -1.4(13) no
N8 C27 C28 C29 -1.6(16) no
C26 C27 C28 C29 175.9(10) no
C27 C28 C29 C30 -177.1(10) no
C27 C28 C29 O6 3.7(17) no
